data_4128075
loop_
_publ_author_name
'Yang, Chen-Kai'
'Chen, Wang-Nan'
'Ding, Yan-Ting'
'Wang, Jing'
'Rao, Yin'
'Liao, Wei-Qiang'
'Xie, Yongfa'
'Zou, Wennan'
'Xiong, Ren-Gen'

_publ_section_title
;
 Directional Intermolecular Interactions for Precise Molecular Design of a
 High- T<sub>c</sub> Multiaxial Molecular Ferroelectric.
;
_journal_issue 4
_journal_name_full 'Journal of the American Chemical Society'
_journal_page_first 1781
_journal_page_last 1787
_journal_paper_doi 10.1021/jacs.8b13223
_journal_volume 141
_journal_year 2019
_chemical_formula_moiety 'Cl O4, C8 H14 N'
_chemical_formula_sum 'C8 H14 Cl N O4'
_chemical_formula_weight 223.65
_space_group_crystal_system orthorhombic
_space_group_IT_number 62
_space_group_name_Hall '-P 2ac 2n'
_space_group_name_H-M_alt 'P n m a'
_symmetry_space_group_name_Hall '-P 2ac 2n'
_symmetry_space_group_name_H-M 'P n m a'
_atom_sites_solution_hydrogens difmap
_audit_creation_method SHELXL-2014/7
_cell_angle_alpha 90
_cell_angle_beta 90
_cell_angle_gamma 90
_cell_formula_units_Z 4
_cell_length_a 12.6355(12)
_cell_length_b 8.6920(7)
_cell_length_c 9.6224(7)
_cell_measurement_reflns_used 2007
_cell_measurement_temperature 298(2)
_cell_measurement_theta_max 30.0130
_cell_measurement_theta_min 3.1390
_cell_volume 1056.81(15)
_computing_cell_refinement 'CrysAlisPro 1.171.39.46 (Rigaku OD, 2018)'
_computing_data_collection 'CrysAlisPro 1.171.39.46 (Rigaku OD, 2018)'
_computing_data_reduction 'CrysAlisPro 1.171.39.46 (Rigaku OD, 2018)'
_computing_molecular_graphics 'DIAMOND (Brandenburg & Putz, 2005)'
_computing_publication_material 'SHELXL-2014/7 (Sheldrick, 2014)'
_computing_structure_refinement 'SHELXL-2014/7 (Sheldrick, 2014)'
_computing_structure_solution 'SHELXL-2014/7 (Sheldrick, 2014)'
_diffrn_ambient_temperature 298(2)
_diffrn_measured_fraction_theta_full 0.991
_diffrn_measured_fraction_theta_max 0.976
_diffrn_measurement_device_type 'XtaLAB Synergy R, DW system, HyPix'
_diffrn_measurement_method 'four-circle diffractometer'
_diffrn_radiation_type MoK\a
_diffrn_radiation_wavelength 0.71073
_diffrn_reflns_av_R_equivalents 0.0339
_diffrn_reflns_av_unetI/netI 0.0278
_diffrn_reflns_Laue_measured_fraction_full 0.991
_diffrn_reflns_Laue_measured_fraction_max 0.976
_diffrn_reflns_limit_h_max 16
_diffrn_reflns_limit_h_min -15
_diffrn_reflns_limit_k_max 11
_diffrn_reflns_limit_k_min -9
_diffrn_reflns_limit_l_max 12
_diffrn_reflns_limit_l_min -11
_diffrn_reflns_number 5790
_diffrn_reflns_point_group_measured_fraction_full 0.991
_diffrn_reflns_point_group_measured_fraction_max 0.976
_diffrn_reflns_theta_full 25.242
_diffrn_reflns_theta_max 27.000
_diffrn_reflns_theta_min 2.661
_diffrn_source 'Rotating-anode X-ray tube'
_exptl_absorpt_coefficient_mu 0.351
_exptl_absorpt_correction_T_max 0.926
_exptl_absorpt_correction_T_min 0.922
_exptl_absorpt_correction_type multi-scan
_exptl_absorpt_process_details 'CrysAlisPro 1.171.39.46 (Rigaku OD, 2018)'
_exptl_crystal_colour colourless
_exptl_crystal_density_diffrn 1.406
_exptl_crystal_description block
_exptl_crystal_F_000 472
_exptl_crystal_size_max 0.230
_exptl_crystal_size_mid 0.220
_exptl_crystal_size_min 0.220
_refine_diff_density_max 1.189
_refine_diff_density_min -1.407
_refine_diff_density_rms 0.158
_refine_ls_extinction_method none
_refine_ls_goodness_of_fit_ref 1.022
_refine_ls_hydrogen_treatment constr
_refine_ls_matrix_type full
_refine_ls_number_parameters 83
_refine_ls_number_reflns 1203
_refine_ls_number_restraints 69
_refine_ls_restrained_S_all 1.035
_refine_ls_R_factor_all 0.1442
_refine_ls_R_factor_gt 0.1270
_refine_ls_shift/su_max 0.000
_refine_ls_shift/su_mean 0.000
_refine_ls_structure_factor_coef Fsqd
_refine_ls_weighting_details 'w=1/[\s^2^(Fo^2^)+(0.2000P)^2^+3.0000P] where P=(Fo^2^+2Fc^2^)/3'
_refine_ls_weighting_scheme calc
_refine_ls_wR_factor_gt 0.3422
_refine_ls_wR_factor_ref 0.3541
_reflns_Friedel_coverage 0.000
_reflns_number_gt 904
_reflns_number_total 1232
_reflns_threshold_expression 'I > 2\s(I)'
_cod_data_source_file ja8b13223_si_008.cif
_cod_data_source_block Pnma
_cod_database_code 4128075
_shelx_shelxl_version_number 2014/7
_shelx_space_group_comment
;
The symmetry employed for this shelxl refinement is uniquely defined
by the following loop, which should always be used as a source of
symmetry information in preference to the above space-group names.
They are only intended as comments.
;
_shelx_estimated_absorpt_t_min 0.924
_shelx_estimated_absorpt_t_max 0.927

loop_
_space_group_symop_operation_xyz
'x, y, z'
'-x+1/2, -y, z+1/2'
'-x, y+1/2, -z'
'x+1/2, -y+1/2, -z+1/2'
'-x, -y, -z'
'x-1/2, y, -z-1/2'
'x, -y-1/2, z'
'-x-1/2, y-1/2, z-1/2'

loop_
_atom_site_label
_atom_site_type_symbol
_atom_site_fract_x
_atom_site_fract_y
_atom_site_fract_z
_atom_site_U_iso_or_equiv
_atom_site_adp_type
_atom_site_occupancy
_atom_site_site_symmetry_order
_atom_site_calc_flag
_atom_site_refinement_flags_posn
_atom_site_refinement_flags_adp
_atom_site_refinement_flags_occupancy
_atom_site_disorder_assembly
_atom_site_disorder_group
Cl1 Cl 0.04113(15) 0.2500 0.71293(19) 0.0613(8) Uani 0.5 2 d DS TU P A 1
O1 O -0.0071(16) 0.116(3) 0.645(2) 0.226(9) Uani 0.5 1 d D U P A 1
O2 O 0.1536(10) 0.2500 0.7010(14) 0.092(3) Uani 0.5 2 d DS TU P A 1
O3 O 0.0288(15) 0.2500 0.8564(17) 0.142(6) Uani 0.5 2 d DS TU P A 1
Cl1' Cl 0.04113(15) 0.2500 0.71293(19) 0.0613(8) Uani 0.5 2 d DS TU P B 2
O1' O 0.0565(11) 0.2500 0.5715(17) 0.226(9) Uani 1 2 d DS TU P B 2
O2' O 0.0619(14) 0.121(3) 0.802(2) 0.092(3) Uani 0.25 1 d D U P B 2
O3' O -0.0752(13) 0.2500 0.7293(18) 0.142(6) Uani 0.5 2 d DS TU P B 2
N1 N 0.3312(5) 0.2500 0.0448(6) 0.0530(14) Uani 1 2 d S T P . .
H1 H 0.3832 0.2500 -0.0308 0.064 Uiso 1 2 d R U P . .
C1 C 0.2651(5) 0.1094(6) 0.0307(6) 0.0679(16) Uani 1 1 d . . . . .
H1A H 0.2316 0.1060 -0.0599 0.081 Uiso 1 1 d R U . . .
H1B H 0.3097 0.0192 0.0400 0.081 Uiso 1 1 d R U . . .
C2 C 0.1840(5) 0.1072(9) 0.1445(7) 0.089(2) Uani 1 1 d . . . . .
H2A H 0.1902 0.0143 0.1997 0.107 Uiso 1 1 d R U . . .
H2B H 0.1142 0.1088 0.1026 0.107 Uiso 1 1 d R U . . .
C3 C 0.1978(6) 0.2500 0.2362(8) 0.075(3) Uani 1 2 d S T P . .
H3 H 0.1455 0.2500 0.3113 0.090 Uiso 1 2 d R U P . .
C4 C 0.3076(6) 0.2500 0.2941(7) 0.0495(15) Uani 1 2 d S T P . .
C5 C 0.3878(5) 0.2500 0.1827(8) 0.0562(17) Uani 1 2 d S T P . .
H5A H 0.4323 0.3406 0.1901 0.067 Uiso 0.5 1 d R U P . .
H5B H 0.4323 0.1594 0.1901 0.067 Uiso 0.5 1 d R U P . .
C6 C 0.3311(8) 0.2500 0.4275(8) 0.072(2) Uani 1 2 d S T P . .
H6A H 0.2786 0.2500 0.4952 0.086 Uiso 1 2 d R U P . .
H6B H 0.4021 0.2500 0.4533 0.086 Uiso 1 2 d R U P . .

loop_
_atom_site_aniso_label
_atom_site_aniso_U_11
_atom_site_aniso_U_22
_atom_site_aniso_U_33
_atom_site_aniso_U_23
_atom_site_aniso_U_13
_atom_site_aniso_U_12
Cl1 0.0599(12) 0.0717(13) 0.0524(11) 0.000 -0.0077(8) 0.000
O1 0.165(11) 0.34(2) 0.173(12) 0.057(18) -0.049(9) -0.094(17)
O2 0.069(6) 0.125(10) 0.082(7) 0.000 -0.020(5) 0.000
O3 0.103(9) 0.25(2) 0.072(8) 0.000 0.007(6) 0.000
Cl1' 0.0599(12) 0.0717(13) 0.0524(11) 0.000 -0.0077(8) 0.000
O1' 0.165(11) 0.34(2) 0.173(12) 0.057(18) -0.049(9) -0.094(17)
O2' 0.069(6) 0.125(10) 0.082(7) 0.000 -0.020(5) 0.000
O3' 0.103(9) 0.25(2) 0.072(8) 0.000 0.007(6) 0.000
N1 0.054(3) 0.059(3) 0.046(3) 0.000 0.008(2) 0.000
C1 0.081(4) 0.054(3) 0.068(3) -0.010(2) -0.015(3) 0.000(3)
C2 0.092(4) 0.108(6) 0.069(4) 0.012(4) -0.010(3) -0.054(4)
C3 0.045(4) 0.129(8) 0.052(4) 0.000 0.013(3) 0.000
C4 0.056(4) 0.045(3) 0.047(3) 0.000 0.001(3) 0.000
C5 0.044(3) 0.070(4) 0.055(4) 0.000 -0.004(3) 0.000
C6 0.095(6) 0.070(5) 0.050(4) 0.000 -0.009(4) 0.000

loop_
_atom_type_symbol
_atom_type_description
_atom_type_scat_dispersion_real
_atom_type_scat_dispersion_imag
_atom_type_scat_source
C C 0.0033 0.0016 'International Tables Vol C Tables 4.2.6.8 and 6.1.1.4'
H H 0.0000 0.0000 'International Tables Vol C Tables 4.2.6.8 and 6.1.1.4'
N N 0.0061 0.0033 'International Tables Vol C Tables 4.2.6.8 and 6.1.1.4'
O O 0.0106 0.0060 'International Tables Vol C Tables 4.2.6.8 and 6.1.1.4'
Cl Cl 0.1484 0.1585 'International Tables Vol C Tables 4.2.6.8 and 6.1.1.4'

loop_
_geom_angle_atom_site_label_1
_geom_angle_atom_site_label_2
_geom_angle_atom_site_label_3
_geom_angle
_geom_angle_site_symmetry_1
_geom_angle_site_symmetry_3
O3 Cl1 O2 101.1(10) . .
O3 Cl1 O1 113.5(10) . .
O2 Cl1 O1 112.2(10) . .
O3 Cl1 O1 113.5(10) . 7_565
O2 Cl1 O1 112.2(11) . 7_565
O1 Cl1 O1 104.7(19) . 7_565
O1' Cl1' O2' 124.5(9) . .
O1' Cl1' O2' 124.5(9) . 7_565
O2' Cl1' O2' 102.6(18) . 7_565
O1' Cl1' O3' 104.2(9) . .
O2' Cl1' O3' 96.8(8) . .
O2' Cl1' O3' 96.8(8) 7_565 .
C1 N1 C1 110.6(6) . 7_565
C1 N1 C5 110.3(4) . .
C1 N1 C5 110.3(4) 7_565 .
N1 C1 C2 109.2(5) . .
C1 C2 C3 109.3(5) . .
C4 C3 C2 108.7(5) . .
C4 C3 C2 108.7(5) . 7_565
C2 C3 C2 108.2(7) . 7_565
C6 C4 C5 123.6(8) . .
C6 C4 C3 124.9(7) . .
C5 C4 C3 111.5(6) . .
C4 C5 N1 108.3(6) . .

loop_
_geom_bond_atom_site_label_1
_geom_bond_atom_site_label_2
_geom_bond_distance
_geom_bond_site_symmetry_2
Cl1 O3 1.390(16) .
Cl1 O2 1.426(13) .
Cl1 O1 1.47(2) .
Cl1 O1 1.47(2) 7_565
Cl1' O1' 1.375(16) .
Cl1' O2' 1.434(19) .
Cl1' O2' 1.434(19) 7_565
Cl1' O3' 1.479(17) .
N1 C1 1.486(6) .
N1 C1 1.486(6) 7_565
N1 C5 1.507(9) .
C1 C2 1.500(8) .
C2 C3 1.533(8) .
C3 C4 1.495(10) .
C3 C2 1.533(8) 7_565
C4 C6 1.317(10) .
C4 C5 1.475(10) .
